data_7102752
loop_
_publ_author_name
'Lincoln, Christopher M'
'White, James D'
'Yokochi, Alexandre F T'

_publ_section_title
;
 Stereochemistry of contiguous cyclopropane formation from cascade
 cyclization of a skipped dienyl homoallyl triflate.
;
_journal_issue 24
_journal_name_full 'Chemical communications (Cambridge, England)'
_journal_page_first 2846
_journal_page_last 2847
_journal_paper_doi 10.1039/b412811g
_journal_year 2004
_chemical_formula_sum 'C19 H32 O4'
_chemical_formula_weight 324.45
_chemical_name_systematic
;
?
;
_space_group_IT_number 4
_symmetry_cell_setting monoclinic
_symmetry_space_group_name_Hall 'P 2yb'
_symmetry_space_group_name_H-M 'P 1 21 1'
_atom_sites_solution_hydrogens geom
_atom_sites_solution_primary direct
_atom_sites_solution_secondary difmap
_audit_creation_method SHELXL-97
_cell_angle_alpha 90.00
_cell_angle_beta 90.844(6)
_cell_angle_gamma 90.00
_cell_formula_units_Z 2
_cell_length_a 9.2830(7)
_cell_length_b 5.5489(5)
_cell_length_c 18.4252(14)
_cell_measurement_reflns_used 4798
_cell_measurement_temperature 100(2)
_cell_measurement_theta_max 70.85
_cell_measurement_theta_min 4.74
_cell_volume 948.99(13)
_computing_cell_refinement TwinSolve
_computing_data_collection CrystalClear
_computing_data_reduction TwinSolve
_computing_structure_refinement 'SHELXL-97 (Sheldrick, 1997)'
_computing_structure_solution 'SHELXS-97 (Sheldrick, 1990)'
_diffrn_ambient_temperature 100(2)
_diffrn_measured_fraction_theta_full 0.970
_diffrn_measured_fraction_theta_max 0.970
_diffrn_measurement_device_type '  R-AXIS-CS3 6.X, c++'
_diffrn_measurement_method '\w sans'
_diffrn_radiation_monochromator graphite
_diffrn_radiation_source 'fine-focus sealed tube'
_diffrn_radiation_type CuK\a
_diffrn_radiation_wavelength 1.54178
_diffrn_reflns_av_R_equivalents 0.0895
_diffrn_reflns_av_sigmaI/netI 0.0605
_diffrn_reflns_limit_h_max 10
_diffrn_reflns_limit_h_min -10
_diffrn_reflns_limit_k_max 6
_diffrn_reflns_limit_k_min -4
_diffrn_reflns_limit_l_max 20
_diffrn_reflns_limit_l_min -20
_diffrn_reflns_number 6021
_diffrn_reflns_theta_full 59.99
_diffrn_reflns_theta_max 59.99
_diffrn_reflns_theta_min 4.76
_exptl_absorpt_coefficient_mu 0.621
_exptl_absorpt_correction_T_max 1.0000
_exptl_absorpt_correction_T_min 0.6894
_exptl_absorpt_correction_type multi-scan
_exptl_absorpt_process_details
;  Shape and scale corrections using equivalent reflections.
Shape function based on spherical harmonics.
Highest even and odd order for spherical harmonics:  4  and  1
Laue group:  2/m (b)
Friedel opposites are equivalent.
;
_exptl_crystal_colour colorless
_exptl_crystal_density_diffrn 1.132
_exptl_crystal_density_method 'not measured'
_exptl_crystal_description prism
_exptl_crystal_F_000 354
_exptl_crystal_size_max 0.1
_exptl_crystal_size_mid 0.1
_exptl_crystal_size_min 0.1
_refine_diff_density_max 0.242
_refine_diff_density_min -0.305
_refine_diff_density_rms 0.058
_refine_ls_abs_structure_details 'Flack H D (1983), Acta Cryst. A39, 876-881'
_refine_ls_abs_structure_Flack 0.4(6)
_refine_ls_extinction_method none
_refine_ls_goodness_of_fit_ref 1.031
_refine_ls_hydrogen_treatment mixed
_refine_ls_matrix_type full
_refine_ls_number_parameters 219
_refine_ls_number_reflns 2220
_refine_ls_number_restraints 8
_refine_ls_restrained_S_all 1.029
_refine_ls_R_factor_all 0.0818
_refine_ls_R_factor_gt 0.0784
_refine_ls_shift/su_max 0.000
_refine_ls_shift/su_mean 0.000
_refine_ls_structure_factor_coef Fsqd
_refine_ls_weighting_details 'calc w==1/[\s^2^(Fo^2^)+(0.0883P)^2^+1.2525P] where P==(Fo^2^+2Fc^2^)/3'
_refine_ls_weighting_scheme calc
_refine_ls_wR_factor_gt 0.1933
_refine_ls_wR_factor_ref 0.1972
_reflns_number_gt 2080
_reflns_number_total 2220
_reflns_threshold_expression >2sigma(I)
_cod_data_source_file b412811g.txt
_cod_data_source_block cl101803
_cod_original_sg_symbol_H-M P21
_cod_database_code 7102752

loop_
_symmetry_equiv_pos_as_xyz
'x, y, z'
'-x, y+1/2, -z'

loop_
_atom_site_label
_atom_site_type_symbol
_atom_site_fract_x
_atom_site_fract_y
_atom_site_fract_z
_atom_site_U_iso_or_equiv
_atom_site_adp_type
_atom_site_occupancy
_atom_site_symmetry_multiplicity
_atom_site_calc_flag
_atom_site_refinement_flags
_atom_site_disorder_assembly
_atom_site_disorder_group
O1A O -0.020(4) 0.735(7) 0.5270(7) 0.114(7) Uani 0.50 1 d PDU A 1
H1A H 0.0355 0.6355 0.5101 0.171 Uiso 0.50 1 calc PR A 1
C1A C -0.0034(8) 0.7407(18) 0.6040(3) 0.089(2) Uani 0.50 1 d PD A 1
H1A1 H -0.0352 0.5884 0.6241 0.107 Uiso 0.50 1 calc PR A 1
H1A2 H -0.0634 0.8673 0.6236 0.107 Uiso 0.50 1 calc PR A 1
O1B O -0.029(4) 0.809(7) 0.5303(7) 0.111(7) Uani 0.50 1 d PDU A 2
H1B H -0.0457 0.9540 0.5283 0.166 Uiso 0.50 1 calc PR A 2
C1B C -0.0034(8) 0.7407(18) 0.6040(3) 0.089(2) Uani 0.50 1 d PD A 2
H1B1 H -0.0258 0.5712 0.6100 0.107 Uiso 0.50 1 calc PR A 2
H1B2 H -0.0661 0.8324 0.6353 0.107 Uiso 0.50 1 calc PR A 2
O2 O 0.6500(4) 0.7208(6) 0.77965(16) 0.0431(9) Uani 1 1 d . A .
O3 O 0.6408(4) 0.9764(6) 0.69256(16) 0.0416(8) Uani 1 1 d . A .
O4 O 0.6168(4) 0.5834(7) 0.66482(18) 0.0560(10) Uani 1 1 d . A .
C2 C 0.1509(6) 0.7846(14) 0.6260(3) 0.0650(18) Uani 1 1 d . . .
H2 H 0.2223 0.6861 0.6010 0.078 Uiso 1 1 calc R A 1
C3 C 0.1860(6) 0.8431(12) 0.7039(3) 0.0609(17) Uani 1 1 d . A .
H3A H 0.2745 0.7782 0.7247 0.073 Uiso 1 1 calc R . .
H3B H 0.1067 0.8554 0.7374 0.073 Uiso 1 1 calc R . .
C4 C 0.1984(6) 1.0355(13) 0.6455(3) 0.0615(17) Uani 1 1 d . A .
H4 H 0.1200 1.1538 0.6455 0.074 Uiso 1 1 calc R . .
C5 C 0.3430(7) 1.1406(12) 0.6276(3) 0.0604(17) Uani 1 1 d . . .
H5 H 0.3764 1.2691 0.6602 0.072 Uiso 1 1 calc R A .
C6 C 0.3805(6) 1.1745(11) 0.5494(3) 0.0586(16) Uani 1 1 d . A .
H6A H 0.3133 1.1145 0.5128 0.070 Uiso 1 1 calc R . .
H6B H 0.4318 1.3198 0.5361 0.070 Uiso 1 1 calc R . .
C7 C 0.4572(5) 0.9951(11) 0.5959(2) 0.0482(13) Uani 1 1 d . A .
H7 H 0.4318 0.8265 0.5865 0.058 Uiso 1 1 calc R . .
C8 C 0.6109(5) 1.0375(9) 0.6167(2) 0.0420(12) Uani 1 1 d . . .
H8A H 0.6721 0.9412 0.5858 0.050 Uiso 1 1 calc R A .
H8B H 0.6343 1.2057 0.6087 0.050 Uiso 1 1 calc R . .
C9 C 0.6331(5) 0.7404(10) 0.7090(3) 0.0424(12) Uani 1 1 d . . .
C10 C 0.6436(6) 0.4742(9) 0.8099(2) 0.0413(12) Uani 1 1 d . . .
H10 H 0.6660 0.3575 0.7717 0.050 Uiso 1 1 calc R A .
C11 C 0.4932(5) 0.4297(9) 0.8363(3) 0.0423(12) Uani 1 1 d . A .
H11A H 0.4257 0.4425 0.7958 0.051 Uiso 1 1 calc R . .
H11B H 0.4686 0.5521 0.8716 0.051 Uiso 1 1 calc R . .
C12 C 0.4795(5) 0.1796(9) 0.8711(3) 0.0446(13) Uani 1 1 d . . .
H12 H 0.5003 0.0601 0.8335 0.054 Uiso 1 1 calc R A .
C13 C 0.5948(5) 0.1530(9) 0.9305(3) 0.0471(13) Uani 1 1 d . A .
H13A H 0.5727 0.2616 0.9701 0.057 Uiso 1 1 calc R . .
H13B H 0.5923 -0.0102 0.9493 0.057 Uiso 1 1 calc R . .
C14 C 0.7462(5) 0.2071(9) 0.9039(2) 0.0422(12) Uani 1 1 d . . .
H14A H 0.7730 0.0867 0.8684 0.051 Uiso 1 1 calc R A .
H14B H 0.8136 0.1961 0.9445 0.051 Uiso 1 1 calc R . .
C15 C 0.7575(5) 0.4599(9) 0.8694(2) 0.0394(11) Uani 1 1 d . A .
H15 H 0.7316 0.5774 0.9066 0.047 Uiso 1 1 calc R . .
C16 C 0.3296(6) 0.1295(11) 0.8978(3) 0.0566(15) Uani 1 1 d . A .
H16A H 0.3044 0.2476 0.9335 0.085 Uiso 1 1 calc R . .
H16B H 0.3267 -0.0282 0.9192 0.085 Uiso 1 1 calc R . .
H16C H 0.2624 0.1372 0.8578 0.085 Uiso 1 1 calc R . .
C17 C 0.9093(6) 0.5244(9) 0.8437(3) 0.0443(13) Uani 1 1 d . . .
H17 H 0.9005 0.6747 0.8161 0.053 Uiso 1 1 calc R A .
C18 C 0.9728(6) 0.3369(11) 0.7927(3) 0.0562(15) Uani 1 1 d . A .
H18A H 0.9045 0.3016 0.7545 0.084 Uiso 1 1 calc R . .
H18B H 0.9942 0.1923 0.8193 0.084 Uiso 1 1 calc R . .
H18C H 1.0597 0.3990 0.7721 0.084 Uiso 1 1 calc R . .
C19 C 1.0102(6) 0.5753(11) 0.9073(3) 0.0543(14) Uani 1 1 d . A .
H19A H 1.0194 0.4333 0.9368 0.081 Uiso 1 1 calc R . .
H19B H 0.9720 0.7044 0.9359 0.081 Uiso 1 1 calc R . .
H19C H 1.1031 0.6203 0.8896 0.081 Uiso 1 1 calc R . .

loop_
_atom_site_aniso_label
_atom_site_aniso_U_11
_atom_site_aniso_U_22
_atom_site_aniso_U_33
_atom_site_aniso_U_23
_atom_site_aniso_U_13
_atom_site_aniso_U_12
O1A 0.094(7) 0.18(2) 0.072(6) -0.010(7) -0.032(6) -0.007(10)
C1A 0.079(4) 0.124(7) 0.063(4) 0.007(5) -0.013(3) 0.004(5)
O1B 0.086(7) 0.18(2) 0.064(5) -0.004(7) -0.022(5) -0.009(11)
C1B 0.079(4) 0.124(7) 0.063(4) 0.007(5) -0.013(3) 0.004(5)
O2 0.069(2) 0.0241(18) 0.0360(17) -0.0030(15) -0.0081(15) 0.0058(17)
O3 0.065(2) 0.0245(17) 0.0351(16) -0.0028(14) -0.0053(15) 0.0030(17)
O4 0.099(3) 0.0254(19) 0.0431(19) -0.0068(16) -0.0069(19) -0.002(2)
C2 0.055(3) 0.084(5) 0.056(3) -0.005(3) -0.005(3) 0.008(4)
C3 0.056(3) 0.082(5) 0.045(3) 0.009(3) 0.008(3) 0.003(3)
C4 0.054(3) 0.080(5) 0.052(3) 0.016(3) 0.015(3) 0.023(3)
C5 0.077(4) 0.066(4) 0.039(3) 0.007(3) 0.007(3) 0.015(3)
C6 0.062(3) 0.063(4) 0.050(3) 0.019(3) -0.001(3) 0.008(3)
C7 0.055(3) 0.052(4) 0.037(2) 0.002(3) -0.001(2) 0.011(3)
C8 0.056(3) 0.034(3) 0.036(2) 0.000(2) 0.002(2) 0.005(3)
C9 0.054(3) 0.032(3) 0.041(3) -0.001(2) -0.006(2) 0.001(3)
C10 0.060(3) 0.022(2) 0.042(3) -0.001(2) 0.002(2) 0.008(3)
C11 0.050(3) 0.035(3) 0.042(3) -0.004(2) -0.003(2) 0.006(2)
C12 0.054(3) 0.035(3) 0.045(3) -0.005(2) 0.001(2) 0.006(3)
C13 0.055(3) 0.035(3) 0.051(3) 0.003(2) 0.004(2) 0.007(3)
C14 0.056(3) 0.032(3) 0.038(2) 0.001(2) -0.001(2) 0.006(2)
C15 0.050(3) 0.027(3) 0.041(2) -0.002(2) -0.006(2) 0.011(2)
C16 0.051(3) 0.050(4) 0.069(3) -0.001(3) -0.001(3) 0.003(3)
C17 0.061(3) 0.028(3) 0.044(3) -0.002(2) 0.003(2) 0.009(3)
C18 0.064(3) 0.057(4) 0.048(3) -0.007(3) 0.012(3) 0.010(3)
C19 0.056(3) 0.045(3) 0.062(3) -0.011(3) 0.000(3) 0.000(3)

loop_
_atom_type_symbol
_atom_type_description
_atom_type_scat_dispersion_real
_atom_type_scat_dispersion_imag
_atom_type_scat_source
C C 0.0181 0.0091 'International Tables Vol C Tables 4.2.6.8 and 6.1.1.4'
H H 0.0000 0.0000 'International Tables Vol C Tables 4.2.6.8 and 6.1.1.4'
O O 0.0492 0.0322 'International Tables Vol C Tables 4.2.6.8 and 6.1.1.4'

loop_
_geom_angle_atom_site_label_1
_geom_angle_atom_site_label_2
_geom_angle_atom_site_label_3
_geom_angle
O1A C1A C2 111.1(15)
C9 O2 C10 116.4(4)
C9 O3 C8 115.6(4)
C4 C2 C1A 119.3(6)
C4 C2 C3 60.9(4)
C1A C2 C3 119.0(5)
C2 C3 C4 59.5(4)
C2 C4 C5 124.5(5)
C2 C4 C3 59.6(4)
C5 C4 C3 120.2(5)
C7 C5 C6 60.4(3)
C7 C5 C4 121.9(6)
C6 C5 C4 118.6(5)
C7 C6 C5 58.5(3)
C5 C7 C6 61.1(4)
C5 C7 C8 120.5(5)
C6 C7 C8 119.4(5)
O3 C8 C7 112.1(4)
O4 C9 O2 128.6(5)
O4 C9 O3 124.0(4)
O2 C9 O3 107.3(4)
O2 C10 C11 108.4(4)
O2 C10 C15 106.8(4)
C11 C10 C15 113.5(4)
C10 C11 C12 111.5(4)
C16 C12 C13 112.9(4)
C16 C12 C11 112.7(4)
C13 C12 C11 109.0(4)
C14 C13 C12 113.0(4)
C13 C14 C15 112.3(4)
C10 C15 C17 113.5(4)
C10 C15 C14 107.2(4)
C17 C15 C14 114.0(4)
C19 C17 C18 111.3(4)
C19 C17 C15 111.4(4)
C18 C17 C15 113.3(4)

loop_
_geom_bond_atom_site_label_1
_geom_bond_atom_site_label_2
_geom_bond_distance
O1A C1A 1.426(13)
C1A C2 1.502(9)
O2 C9 1.313(5)
O2 C10 1.479(6)
O3 C9 1.346(6)
O3 C8 1.461(5)
O4 C9 1.201(6)
C2 C4 1.502(10)
C2 C3 1.503(7)
C3 C4 1.522(8)
C4 C5 1.505(8)
C5 C7 1.461(7)
C5 C6 1.500(7)
C6 C7 1.489(7)
C7 C8 1.490(7)
C10 C11 1.505(7)
C10 C15 1.514(6)
C11 C12 1.535(7)
C12 C16 1.508(7)
C12 C13 1.526(7)
C13 C14 1.525(7)
C14 C15 1.545(7)
C15 C17 1.535(7)
C17 C19 1.516(7)
C17 C18 1.527(7)

loop_
_geom_hbond_atom_site_label_D
_geom_hbond_atom_site_label_H
_geom_hbond_atom_site_label_A
_geom_hbond_distance_DH
_geom_hbond_distance_HA
_geom_hbond_distance_DA
_geom_hbond_angle_DHA
_geom_hbond_site_symmetry_A
O1A H1A O1A 0.82 2.33 2.972(14) 136.0 2_546
O1B H1B O1B 0.82 2.36 3.044(17) 141.8 2_556

loop_
_geom_torsion_atom_site_label_1
_geom_torsion_atom_site_label_2
_geom_torsion_atom_site_label_3
_geom_torsion_atom_site_label_4
_geom_torsion
O1A C1A C2 C4 97.6(18)
O1A C1A C2 C3 168.5(18)
C1A C2 C3 C4 -109.4(7)
C1A C2 C4 C5 -143.4(6)
C3 C2 C4 C5 107.7(6)
C1A C2 C4 C3 108.9(6)
C2 C3 C4 C5 -114.8(6)
C2 C4 C5 C7 -6.8(8)
C3 C4 C5 C7 65.2(7)
C2 C4 C5 C6 64.3(8)
C3 C4 C5 C6 136.3(6)
C4 C5 C6 C7 -112.5(6)
C4 C5 C7 C6 107.1(6)
C6 C5 C7 C8 109.0(6)
C4 C5 C7 C8 -143.9(5)
C5 C6 C7 C8 -110.8(6)
C9 O3 C8 C7 68.1(5)
C5 C7 C8 O3 66.6(6)
C6 C7 C8 O3 138.5(5)
C10 O2 C9 O4 -2.3(8)
C10 O2 C9 O3 179.3(4)
C8 O3 C9 O4 7.0(7)
C8 O3 C9 O2 -174.5(4)
C9 O2 C10 C11 -96.4(4)
C9 O2 C10 C15 140.9(4)
O2 C10 C11 C12 -177.9(3)
C15 C10 C11 C12 -59.4(5)
C10 C11 C12 C16 -179.7(4)
C10 C11 C12 C13 54.2(5)
C16 C12 C13 C14 -179.2(4)
C11 C12 C13 C14 -53.2(5)
C12 C13 C14 C15 55.7(5)
O2 C10 C15 C17 -56.1(5)
C11 C10 C15 C17 -175.5(4)
O2 C10 C15 C14 177.1(3)
C11 C10 C15 C14 57.7(5)
C13 C14 C15 C10 -55.0(5)
C13 C14 C15 C17 178.4(4)
C10 C15 C17 C19 164.2(4)
C14 C15 C17 C19 -72.7(5)
C10 C15 C17 C18 -69.4(5)
C14 C15 C17 C18 53.7(5)
